data_4081639
loop_
_publ_author_name
'Liu, Bo'
'Chen, Congyan'
'Zhang, Yuejiao'
'Liu, Xiaolong'
'Chen, Wanzhi'

_publ_section_title
;
 Dinuclear Copper(I) Complexes of Phenanthrolinyl-Functionalized NHC
 Ligands
;
_journal_issue 19
_journal_name_full Organometallics
_journal_page_first 5451
_journal_paper_doi 10.1021/om400738c
_journal_volume 32
_journal_year 2013
_chemical_formula_sum 'C50 H43 Cl2 Cu2 N8'
_chemical_formula_weight 953.90
_chemical_name_systematic
; 
 ? 
;
_space_group_IT_number 15
_symmetry_cell_setting monoclinic
_symmetry_space_group_name_Hall '-C 2yc'
_symmetry_space_group_name_H-M 'C 1 2/c 1'
_atom_sites_solution_hydrogens geom
_atom_sites_solution_primary direct
_atom_sites_solution_secondary difmap
_audit_creation_method SHELXL-97
_cell_angle_alpha 90.00
_cell_angle_beta 116.110(9)
_cell_angle_gamma 90.00
_cell_formula_units_Z 8
_cell_length_a 25.9358(17)
_cell_length_b 15.9196(5)
_cell_length_c 24.953(2)
_cell_measurement_reflns_used 5476
_cell_measurement_temperature 293(2)
_cell_measurement_theta_max 29.2335
_cell_measurement_theta_min 3.1478
_cell_volume 9251.4(12)
_computing_structure_refinement 'SHELXL-97 (Sheldrick, 1997)'
_computing_structure_solution 'SHELXS-97 (Sheldrick, 1990)'
_diffrn_ambient_temperature 293(2)
_diffrn_measured_fraction_theta_full 0.997
_diffrn_measured_fraction_theta_max 0.997
_diffrn_radiation_monochromator graphite
_diffrn_radiation_source 'fine-focus sealed tube'
_diffrn_radiation_type MoK\a
_diffrn_radiation_wavelength 0.71073
_diffrn_reflns_av_R_equivalents 0.0346
_diffrn_reflns_av_sigmaI/netI 0.0502
_diffrn_reflns_limit_h_max 30
_diffrn_reflns_limit_h_min -24
_diffrn_reflns_limit_k_max 18
_diffrn_reflns_limit_k_min -14
_diffrn_reflns_limit_l_max 22
_diffrn_reflns_limit_l_min -29
_diffrn_reflns_number 17672
_diffrn_reflns_theta_full 25.01
_diffrn_reflns_theta_max 25.01
_diffrn_reflns_theta_min 3.15
_exptl_absorpt_coefficient_mu 1.079
_exptl_absorpt_correction_T_max 0.7668
_exptl_absorpt_correction_T_min 0.6846
_exptl_absorpt_correction_type multi-scan
_exptl_absorpt_process_details sadabs
_exptl_crystal_colour red
_exptl_crystal_density_diffrn 1.370
_exptl_crystal_density_method 'not measured'
_exptl_crystal_description block
_exptl_crystal_F_000 3928
_exptl_crystal_size_max 0.38
_exptl_crystal_size_mid 0.32
_exptl_crystal_size_min 0.26
_platon_squeeze_details
;
;
_refine_diff_density_max 2.033
_refine_diff_density_min -1.527
_refine_diff_density_rms 0.111
_refine_ls_extinction_method none
_refine_ls_goodness_of_fit_ref 1.075
_refine_ls_hydrogen_treatment constr
_refine_ls_matrix_type full
_refine_ls_number_parameters 575
_refine_ls_number_reflns 8121
_refine_ls_number_restraints 3
_refine_ls_restrained_S_all 1.076
_refine_ls_R_factor_all 0.0949
_refine_ls_R_factor_gt 0.0693
_refine_ls_shift/su_max 0.005
_refine_ls_shift/su_mean 0.000
_refine_ls_structure_factor_coef Fsqd
_refine_ls_weighting_details 'calc w=1/[\s^2^(Fo^2^)+(0.1378P)^2^+21.8582P] where P=(Fo^2^+2Fc^2^)/3'
_refine_ls_weighting_scheme calc
_refine_ls_wR_factor_gt 0.2120
_refine_ls_wR_factor_ref 0.2350
_reflns_number_gt 5806
_reflns_number_total 8121
_reflns_threshold_expression >2sigma(I)
_cod_data_source_file om400738c_si_002.cif
_cod_data_source_block 6b
_cod_depositor_comments
;
The following automatic conversions were performed:

'_symmetry_cell_setting' value 'Monoclinic' changed to 'monoclinic'
according to /home/saulius/struct/CIF-dictionaries/cif_core.dic
dictionary named 'cif_core.dic' version 2.4.2 from 2011-04-26.

Automatic conversion script
Id: cif_fix_values 1891 2012-01-12 08:04:46Z andrius 
;
_cod_original_cell_volume 9251.4(11)
_cod_original_sg_symbol_H-M 'C2/c  '
_cod_database_code 4081639

loop_
_symmetry_equiv_pos_as_xyz
'x, y, z'
'-x, y, -z+1/2'
'x+1/2, y+1/2, z'
'-x+1/2, y+1/2, -z+1/2'
'-x, -y, -z'
'x, -y, z-1/2'
'-x+1/2, -y+1/2, -z'
'x+1/2, -y+1/2, z-1/2'

loop_
_atom_site_label
_atom_site_type_symbol
_atom_site_fract_x
_atom_site_fract_y
_atom_site_fract_z
_atom_site_U_iso_or_equiv
_atom_site_adp_type
_atom_site_occupancy
_atom_site_symmetry_multiplicity
_atom_site_calc_flag
_atom_site_refinement_flags
Cu1 Cu 0.10840(3) 0.26323(4) 0.63269(3) 0.0426(2) Uani 1 1 d .
Cu2 Cu 0.00927(3) 0.31251(4) 0.62478(3) 0.0455(2) Uani 1 1 d .
C1 C 0.2362(3) 0.3140(4) 0.6868(3) 0.0580(16) Uani 1 1 d .
H1 H 0.2246 0.3565 0.6583 0.070 Uiso 1 1 calc R
C2 C 0.2939(3) 0.3072(5) 0.7248(4) 0.075(2) Uani 1 1 d .
H2 H 0.3204 0.3436 0.7214 0.090 Uiso 1 1 calc R
C3 C 0.3117(3) 0.2462(5) 0.7675(4) 0.075(2) Uani 1 1 d .
H3 H 0.3504 0.2408 0.7935 0.090 Uiso 1 1 calc R
C4 C 0.2722(3) 0.1926(4) 0.7721(3) 0.0596(17) Uani 1 1 d .
C5 C 0.2132(2) 0.2035(4) 0.7312(2) 0.0451(13) Uani 1 1 d .
C6 C 0.2867(3) 0.1262(5) 0.8142(3) 0.077(2) Uani 1 1 d .
H6 H 0.3252 0.1167 0.8398 0.092 Uiso 1 1 calc R
C7 C 0.2460(3) 0.0761(5) 0.8181(3) 0.071(2) Uani 1 1 d .
H7 H 0.2571 0.0334 0.8464 0.085 Uiso 1 1 calc R
C8 C 0.1869(3) 0.0881(4) 0.7797(3) 0.0535(15) Uani 1 1 d .
C9 C 0.1700(2) 0.1510(3) 0.7354(2) 0.0423(12) Uani 1 1 d .
C10 C 0.1438(3) 0.0416(4) 0.7835(3) 0.0623(17) Uani 1 1 d .
H10 H 0.1532 -0.0002 0.8123 0.075 Uiso 1 1 calc R
C11 C 0.0875(3) 0.0558(4) 0.7456(3) 0.0569(16) Uani 1 1 d .
H11 H 0.0584 0.0255 0.7490 0.068 Uiso 1 1 calc R
C12 C 0.0749(2) 0.1171(3) 0.7019(2) 0.0419(12) Uani 1 1 d .
C13 C -0.0121(2) 0.2000(3) 0.6328(2) 0.0408(12) Uani 1 1 d .
C14 C -0.0231(3) 0.0599(3) 0.6460(3) 0.0482(14) Uani 1 1 d .
H14 H -0.0142 0.0047 0.6590 0.058 Uiso 1 1 calc R
C15 C -0.0747(3) 0.0897(3) 0.6101(3) 0.0521(15) Uani 1 1 d .
H15 H -0.1089 0.0595 0.5934 0.063 Uiso 1 1 calc R
C16 C -0.1151(2) 0.2323(3) 0.5706(3) 0.0430(12) Uani 1 1 d .
C17 C -0.1385(2) 0.2748(4) 0.6040(3) 0.0477(13) Uani 1 1 d .
C18 C -0.1832(3) 0.3299(4) 0.5721(3) 0.0588(16) Uani 1 1 d .
H18 H -0.1997 0.3596 0.5927 0.071 Uiso 1 1 calc R
C19 C -0.2043(2) 0.3428(4) 0.5113(3) 0.0564(16) Uani 1 1 d .
C20 C -0.1808(3) 0.2985(4) 0.4809(3) 0.0597(17) Uani 1 1 d .
H20 H -0.1951 0.3066 0.4400 0.072 Uiso 1 1 calc R
C21 C -0.1353(3) 0.2405(4) 0.5095(3) 0.0497(14) Uani 1 1 d .
C22 C -0.1167(4) 0.2619(4) 0.6693(3) 0.0663(18) Uani 1 1 d .
H22A H -0.1348 0.2135 0.6764 0.099 Uiso 1 1 calc R
H22B H -0.1252 0.3105 0.6867 0.099 Uiso 1 1 calc R
H22C H -0.0759 0.2534 0.6869 0.099 Uiso 1 1 calc R
C23 C -0.2529(3) 0.4043(5) 0.4793(4) 0.086(2) Uani 1 1 d .
H23A H -0.2779 0.4051 0.4985 0.129 Uiso 1 1 calc R
H23B H -0.2742 0.3873 0.4385 0.129 Uiso 1 1 calc R
H23C H -0.2374 0.4595 0.4808 0.129 Uiso 1 1 calc R
C24 C -0.1127(4) 0.1915(5) 0.4741(3) 0.073(2) Uani 1 1 d .
H24A H -0.0736 0.1762 0.4989 0.110 Uiso 1 1 calc R
H24B H -0.1145 0.2250 0.4413 0.110 Uiso 1 1 calc R
H24C H -0.1354 0.1417 0.4590 0.110 Uiso 1 1 calc R
C25 C -0.0543(3) 0.4468(4) 0.6600(4) 0.072(2) Uani 1 1 d .
H25 H -0.0362 0.4238 0.6981 0.086 Uiso 1 1 calc R
C26 C -0.0936(4) 0.5138(5) 0.6497(6) 0.094(3) Uani 1 1 d .
H26 H -0.1016 0.5333 0.6804 0.113 Uiso 1 1 calc R
C27 C -0.1189(4) 0.5485(5) 0.5957(6) 0.090(3) Uani 1 1 d .
H27 H -0.1449 0.5922 0.5887 0.108 Uiso 1 1 calc R
C28 C -0.1068(3) 0.5199(4) 0.5499(4) 0.068(2) Uani 1 1 d .
C29 C -0.0675(2) 0.4525(3) 0.5627(3) 0.0500(15) Uani 1 1 d .
C30 C -0.1301(3) 0.5572(4) 0.4912(5) 0.086(3) Uani 1 1 d .
H30 H -0.1571 0.6000 0.4820 0.103 Uiso 1 1 calc R
C31 C -0.1145(3) 0.5325(4) 0.4503(4) 0.074(2) Uani 1 1 d .
H31 H -0.1295 0.5595 0.4135 0.089 Uiso 1 1 calc R
C32 C -0.0743(2) 0.4637(3) 0.4615(3) 0.0556(17) Uani 1 1 d .
C33 C -0.0519(2) 0.4228(3) 0.5176(3) 0.0440(13) Uani 1 1 d .
C34 C -0.0561(3) 0.4369(4) 0.4204(3) 0.0600(17) Uani 1 1 d .
H34 H -0.0693 0.4635 0.3836 0.072 Uiso 1 1 calc R
C35 C -0.0190(3) 0.3718(4) 0.4332(3) 0.0575(16) Uani 1 1 d .
H35 H -0.0058 0.3541 0.4059 0.069 Uiso 1 1 calc R
C36 C -0.0007(2) 0.3314(3) 0.4891(2) 0.0415(12) Uani 1 1 d .
C37 C 0.0764(2) 0.2294(3) 0.5508(2) 0.0398(12) Uani 1 1 d .
C38 C 0.0256(3) 0.2040(4) 0.4514(3) 0.0590(16) Uani 1 1 d .
H38 H -0.0014 0.2101 0.4119 0.071 Uiso 1 1 calc R
C39 C 0.0640(3) 0.1426(4) 0.4735(3) 0.0603(17) Uani 1 1 d .
H39 H 0.0692 0.0977 0.4525 0.072 Uiso 1 1 calc R
C40 C 0.1406(2) 0.1058(4) 0.5740(2) 0.0481(14) Uani 1 1 d .
C41 C 0.1977(3) 0.1268(4) 0.5868(3) 0.0574(16) Uani 1 1 d .
C42 C 0.2404(3) 0.0757(5) 0.6270(3) 0.0626(17) Uani 1 1 d .
H42 H 0.2785 0.0887 0.6372 0.075 Uiso 1 1 calc R
C43 C 0.2284(3) 0.0064(5) 0.6524(3) 0.0637(18) Uani 1 1 d .
C44 C 0.1719(3) -0.0145(4) 0.6370(3) 0.0563(15) Uani 1 1 d .
H44 H 0.1635 -0.0619 0.6535 0.068 Uiso 1 1 calc R
C45 C 0.1270(3) 0.0358(4) 0.5965(3) 0.0482(13) Uani 1 1 d .
C46 C 0.2117(3) 0.2019(5) 0.5584(4) 0.075(2) Uani 1 1 d .
H46A H 0.2442 0.2310 0.5880 0.112 Uiso 1 1 calc R
H46B H 0.1793 0.2390 0.5425 0.112 Uiso 1 1 calc R
H46C H 0.2206 0.1832 0.5269 0.112 Uiso 1 1 calc R
C47 C 0.2762(4) -0.0493(7) 0.6964(4) 0.102(3) Uani 1 1 d .
H47A H 0.2954 -0.0206 0.7339 0.154 Uiso 1 1 calc R
H47B H 0.3032 -0.0615 0.6808 0.154 Uiso 1 1 calc R
H47C H 0.2600 -0.1008 0.7022 0.154 Uiso 1 1 calc R
C48 C 0.0661(3) 0.0084(4) 0.5785(3) 0.0636(17) Uani 1 1 d .
H48A H 0.0423 0.0570 0.5729 0.095 Uiso 1 1 calc R
H48B H 0.0647 -0.0264 0.6093 0.095 Uiso 1 1 calc R
H48C H 0.0524 -0.0228 0.5419 0.095 Uiso 1 1 calc R
C49 C 0.3526(5) 0.3464(7) 0.6172(5) 0.107(3) Uani 1 1 d D
C50 C 0.3866(6) 0.2716(9) 0.6461(6) 0.146(5) Uani 1 1 d D
H50A H 0.3767 0.2527 0.6770 0.219 Uiso 1 1 calc R
H50B H 0.4267 0.2853 0.6633 0.219 Uiso 1 1 calc R
H50C H 0.3786 0.2279 0.6171 0.219 Uiso 1 1 calc R
Cl1 Cl 0.09542(6) 0.38482(8) 0.68399(6) 0.0501(4) Uani 1 1 d .
Cl2 Cl 0.05155(18) 0.8554(2) 0.69439(16) 0.1504(13) Uani 1 1 d .
N1 N 0.1965(2) 0.2640(3) 0.6886(2) 0.0472(11) Uani 1 1 d .
N2 N 0.11372(19) 0.1650(3) 0.69611(18) 0.0383(10) Uani 1 1 d .
N3 N -0.0424(2) 0.4157(3) 0.6175(2) 0.0539(13) Uani 1 1 d .
N4 N -0.01493(17) 0.3563(3) 0.53132(19) 0.0397(10) Uani 1 1 d .
N5 N 0.03327(19) 0.2573(3) 0.4986(2) 0.0443(11) Uani 1 1 d .
N6 N 0.0947(2) 0.1588(3) 0.5336(2) 0.0478(11) Uani 1 1 d .
N7 N 0.01506(19) 0.1269(3) 0.6606(2) 0.0405(10) Uani 1 1 d .
N8 N -0.06804(19) 0.1745(3) 0.6021(2) 0.0431(10) Uani 1 1 d .
N9 N 0.3230(7) 0.4018(8) 0.5946(5) 0.182(6) Uani 1 1 d D

loop_
_atom_site_aniso_label
_atom_site_aniso_U_11
_atom_site_aniso_U_22
_atom_site_aniso_U_33
_atom_site_aniso_U_23
_atom_site_aniso_U_13
_atom_site_aniso_U_12
Cu1 0.0368(4) 0.0488(4) 0.0343(4) 0.0018(3) 0.0084(3) 0.0035(3)
Cu2 0.0392(4) 0.0366(4) 0.0562(5) 0.0030(3) 0.0170(3) 0.0008(3)
C1 0.041(3) 0.075(4) 0.057(4) 0.000(3) 0.019(3) -0.005(3)
C2 0.043(4) 0.106(6) 0.071(5) -0.008(4) 0.020(4) -0.010(4)
C3 0.030(3) 0.117(6) 0.066(5) -0.011(4) 0.010(3) 0.007(4)
C4 0.039(3) 0.079(4) 0.049(3) -0.005(3) 0.008(3) 0.016(3)
C5 0.036(3) 0.056(3) 0.037(3) -0.003(2) 0.009(2) 0.014(2)
C6 0.056(4) 0.104(6) 0.046(4) 0.008(4) 0.000(3) 0.037(4)
C7 0.070(5) 0.078(5) 0.050(4) 0.016(3) 0.013(3) 0.032(4)
C8 0.060(4) 0.054(3) 0.037(3) 0.005(3) 0.013(3) 0.017(3)
C9 0.042(3) 0.046(3) 0.032(3) -0.001(2) 0.010(2) 0.011(2)
C10 0.085(5) 0.051(3) 0.046(3) 0.012(3) 0.024(3) 0.014(3)
C11 0.067(4) 0.046(3) 0.054(4) 0.008(3) 0.023(3) 0.003(3)
C12 0.049(3) 0.035(3) 0.038(3) 0.000(2) 0.016(2) 0.005(2)
C13 0.040(3) 0.040(3) 0.042(3) -0.003(2) 0.017(2) 0.006(2)
C14 0.053(4) 0.035(3) 0.064(4) 0.001(3) 0.033(3) -0.001(2)
C15 0.043(3) 0.036(3) 0.077(4) -0.002(3) 0.026(3) -0.004(2)
C16 0.033(3) 0.043(3) 0.054(3) 0.002(2) 0.020(3) -0.001(2)
C17 0.041(3) 0.049(3) 0.058(4) 0.004(3) 0.026(3) -0.002(3)
C18 0.044(3) 0.054(3) 0.088(5) 0.002(3) 0.038(4) 0.000(3)
C19 0.034(3) 0.056(3) 0.071(4) 0.012(3) 0.016(3) -0.001(3)
C20 0.043(3) 0.070(4) 0.054(4) 0.012(3) 0.010(3) -0.009(3)
C21 0.045(3) 0.055(3) 0.049(3) -0.005(3) 0.021(3) -0.010(3)
C22 0.085(5) 0.067(4) 0.061(4) 0.008(3) 0.045(4) 0.007(4)
C23 0.046(4) 0.084(5) 0.109(6) 0.032(5) 0.018(4) 0.004(4)
C24 0.081(5) 0.080(5) 0.068(5) -0.013(4) 0.041(4) -0.003(4)
C25 0.066(5) 0.063(4) 0.086(5) -0.016(4) 0.033(4) 0.001(3)
C26 0.089(6) 0.075(5) 0.154(10) -0.029(6) 0.085(7) 0.000(5)
C27 0.075(6) 0.055(4) 0.155(9) 0.001(5) 0.062(6) 0.016(4)
C28 0.048(4) 0.042(3) 0.120(6) 0.004(4) 0.043(4) 0.001(3)
C29 0.033(3) 0.033(3) 0.081(4) 0.007(3) 0.023(3) -0.005(2)
C30 0.049(4) 0.050(4) 0.155(9) 0.045(5) 0.042(5) 0.021(3)
C31 0.041(4) 0.060(4) 0.105(6) 0.037(4) 0.016(4) 0.007(3)
C32 0.028(3) 0.041(3) 0.077(4) 0.021(3) 0.004(3) -0.004(2)
C33 0.028(3) 0.035(3) 0.060(3) 0.009(2) 0.011(2) -0.004(2)
C34 0.039(3) 0.065(4) 0.056(4) 0.024(3) 0.002(3) -0.005(3)
C35 0.044(3) 0.064(4) 0.046(3) 0.012(3) 0.003(3) -0.007(3)
C36 0.029(3) 0.048(3) 0.042(3) 0.003(2) 0.010(2) -0.008(2)
C37 0.032(3) 0.046(3) 0.037(3) 0.005(2) 0.012(2) 0.000(2)
C38 0.054(4) 0.079(4) 0.033(3) -0.016(3) 0.010(3) -0.001(3)
C39 0.053(4) 0.077(4) 0.043(3) -0.016(3) 0.014(3) 0.012(3)
C40 0.042(3) 0.061(3) 0.042(3) -0.005(3) 0.019(3) 0.011(3)
C41 0.044(3) 0.069(4) 0.056(4) -0.006(3) 0.019(3) 0.007(3)
C42 0.041(3) 0.081(5) 0.066(4) -0.002(4) 0.023(3) 0.013(3)
C43 0.062(4) 0.080(5) 0.047(4) 0.004(3) 0.021(3) 0.025(4)
C44 0.061(4) 0.057(4) 0.054(4) 0.000(3) 0.028(3) 0.008(3)
C45 0.050(3) 0.051(3) 0.045(3) -0.008(3) 0.022(3) 0.002(3)
C46 0.060(5) 0.086(5) 0.082(5) -0.001(4) 0.035(4) -0.005(4)
C47 0.090(6) 0.131(8) 0.082(6) 0.029(5) 0.035(5) 0.058(6)
C48 0.054(4) 0.066(4) 0.076(5) -0.015(3) 0.034(4) -0.005(3)
C49 0.126(9) 0.116(8) 0.092(7) -0.048(7) 0.061(7) -0.013(7)
C50 0.107(10) 0.183(13) 0.124(10) -0.032(9) 0.030(8) 0.006(9)
Cl1 0.0412(8) 0.0464(7) 0.0493(8) -0.0061(6) 0.0076(6) -0.0011(6)
Cl2 0.161(3) 0.122(2) 0.123(2) 0.0094(19) 0.021(2) -0.016(2)
N1 0.039(3) 0.054(3) 0.042(3) 0.000(2) 0.012(2) 0.003(2)
N2 0.042(2) 0.039(2) 0.031(2) 0.0004(18) 0.0136(19) 0.0055(19)
N3 0.041(3) 0.047(3) 0.072(4) -0.009(3) 0.024(3) -0.002(2)
N4 0.026(2) 0.036(2) 0.045(2) 0.0095(19) 0.0044(19) -0.0044(17)
N5 0.034(2) 0.055(3) 0.037(2) 0.003(2) 0.009(2) 0.003(2)
N6 0.043(3) 0.051(3) 0.043(3) -0.004(2) 0.014(2) 0.011(2)
N7 0.041(3) 0.035(2) 0.048(3) 0.0025(19) 0.021(2) 0.0017(19)
N8 0.033(2) 0.043(2) 0.052(3) -0.003(2) 0.017(2) -0.0010(19)
N9 0.304(19) 0.125(9) 0.120(9) -0.008(7) 0.096(11) 0.039(10)

loop_
_atom_type_symbol
_atom_type_description
_atom_type_scat_dispersion_real
_atom_type_scat_dispersion_imag
_atom_type_scat_source
C C 0.0033 0.0016 'International Tables Vol C Tables 4.2.6.8 and 6.1.1.4'
H H 0.0000 0.0000 'International Tables Vol C Tables 4.2.6.8 and 6.1.1.4'
N N 0.0061 0.0033 'International Tables Vol C Tables 4.2.6.8 and 6.1.1.4'
Cl Cl 0.1484 0.1585 'International Tables Vol C Tables 4.2.6.8 and 6.1.1.4'
Cu Cu 0.3201 1.2651 'International Tables Vol C Tables 4.2.6.8 and 6.1.1.4'

loop_
_geom_angle_atom_site_label_1
_geom_angle_atom_site_label_2
_geom_angle_atom_site_label_3
_geom_angle
C37 Cu1 N1 123.2(2)
C37 Cu1 N2 115.57(19)
N1 Cu1 N2 79.57(18)
C37 Cu1 Cl1 133.85(16)
N1 Cu1 Cl1 90.47(13)
N2 Cu1 Cl1 99.68(11)
C37 Cu1 Cu2 93.11(16)
N1 Cu1 Cu2 143.18(13)
N2 Cu1 Cu2 90.92(12)
Cl1 Cu1 Cu2 55.89(4)
C13 Cu2 N3 123.0(2)
C13 Cu2 N4 116.02(19)
N3 Cu2 N4 77.81(19)
C13 Cu2 Cl1 128.93(17)
N3 Cu2 Cl1 93.78(14)
N4 Cu2 Cl1 104.68(11)
C13 Cu2 Cu1 91.82(16)
N3 Cu2 Cu1 145.14(14)
N4 Cu2 Cu1 89.29(12)
Cl1 Cu2 Cu1 58.06(4)
N1 C1 C2 123.8(7)
C3 C2 C1 119.0(7)
C2 C3 C4 120.0(6)
C3 C4 C6 123.9(7)
C3 C4 C5 117.9(6)
C6 C4 C5 118.2(7)
N1 C5 C4 121.2(6)
N1 C5 C9 118.7(5)
C4 C5 C9 120.1(5)
C7 C6 C4 121.8(6)
C6 C7 C8 121.0(6)
C10 C8 C9 116.9(6)
C10 C8 C7 123.3(6)
C9 C8 C7 119.8(6)
N2 C9 C8 122.8(5)
N2 C9 C5 118.1(5)
C8 C9 C5 119.1(5)
C11 C10 C8 121.1(6)
C10 C11 C12 118.0(6)
N2 C12 C11 124.3(5)
N2 C12 N7 119.4(4)
C11 C12 N7 116.3(5)
N8 C13 N7 102.2(4)
N8 C13 Cu2 120.2(4)
N7 C13 Cu2 137.4(4)
C15 C14 N7 107.0(5)
C14 C15 N8 107.0(5)
C21 C16 C17 123.8(5)
C21 C16 N8 118.4(5)
C17 C16 N8 117.7(5)
C18 C17 C16 115.8(6)
C18 C17 C22 122.3(6)
C16 C17 C22 122.0(5)
C19 C18 C17 123.3(6)
C20 C19 C18 118.4(6)
C20 C19 C23 120.9(7)
C18 C19 C23 120.6(7)
C19 C20 C21 122.4(6)
C16 C21 C20 116.2(6)
C16 C21 C24 123.5(6)
C20 C21 C24 120.2(6)
N3 C25 C26 122.5(8)
C27 C26 C25 119.4(8)
C26 C27 C28 120.5(7)
C27 C28 C29 117.6(8)
C27 C28 C30 123.7(7)
C29 C28 C30 118.7(7)
N3 C29 C28 122.1(6)
N3 C29 C33 118.1(5)
C28 C29 C33 119.8(6)
C31 C30 C28 122.1(6)
C30 C31 C32 121.1(7)
C34 C32 C33 117.9(5)
C34 C32 C31 123.0(6)
C33 C32 C31 119.1(7)
N4 C33 C32 122.9(6)
N4 C33 C29 117.9(5)
C32 C33 C29 119.2(5)
C35 C34 C32 120.3(6)
C34 C35 C36 118.4(7)
N4 C36 C35 124.0(5)
N4 C36 N5 118.9(5)
C35 C36 N5 117.0(5)
N6 C37 N5 102.7(4)
N6 C37 Cu1 121.5(4)
N5 C37 Cu1 135.7(4)
C39 C38 N5 107.3(5)
C38 C39 N6 106.3(5)
C45 C40 C41 122.3(6)
C45 C40 N6 118.9(5)
C41 C40 N6 118.8(6)
C42 C41 C40 116.8(6)
C42 C41 C46 121.5(6)
C40 C41 C46 121.6(6)
C43 C42 C41 122.3(6)
C42 C43 C44 119.5(6)
C42 C43 C47 121.4(7)
C44 C43 C47 119.1(7)
C43 C44 C45 120.3(6)
C40 C45 C44 118.6(6)
C40 C45 C48 122.8(6)
C44 C45 C48 118.5(6)
N9 C49 C50 175.4(16)
Cu2 Cl1 Cu1 66.06(4)
C1 N1 C5 118.1(5)
C1 N1 Cu1 128.5(4)
C5 N1 Cu1 113.4(4)
C12 N2 C9 116.8(4)
C12 N2 Cu1 133.2(4)
C9 N2 Cu1 110.0(3)
C25 N3 C29 117.8(6)
C25 N3 Cu2 126.5(5)
C29 N3 Cu2 115.7(4)
C36 N4 C33 116.3(5)
C36 N4 Cu2 133.5(3)
C33 N4 Cu2 110.3(4)
C37 N5 C38 111.1(5)
C37 N5 C36 127.9(5)
C38 N5 C36 120.9(5)
C37 N6 C39 112.6(5)
C37 N6 C40 123.8(5)
C39 N6 C40 123.6(5)
C13 N7 C14 111.6(4)
C13 N7 C12 126.9(4)
C14 N7 C12 121.4(4)
C13 N8 C15 112.1(5)
C13 N8 C16 123.1(4)
C15 N8 C16 124.5(4)

loop_
_geom_bond_atom_site_label_1
_geom_bond_atom_site_label_2
_geom_bond_distance
Cu1 C37 1.914(5)
Cu1 N1 2.089(5)
Cu1 N2 2.185(4)
Cu1 Cl1 2.4243(15)
Cu1 Cu2 2.6111(9)
Cu2 C13 1.911(5)
Cu2 N3 2.077(5)
Cu2 N4 2.243(4)
Cu2 Cl1 2.3654(15)
C1 N1 1.317(8)
C1 C2 1.380(9)
C2 C3 1.362(11)
C3 C4 1.377(11)
C4 C6 1.420(11)
C4 C5 1.426(8)
C5 N1 1.358(7)
C5 C9 1.438(8)
C6 C7 1.360(11)
C7 C8 1.419(9)
C8 C10 1.379(10)
C8 C9 1.409(8)
C9 N2 1.372(7)
C10 C11 1.365(9)
C11 C12 1.391(8)
C12 N2 1.321(7)
C12 N7 1.444(7)
C13 N8 1.370(7)
C13 N7 1.379(7)
C14 C15 1.328(8)
C14 N7 1.390(7)
C15 N8 1.386(7)
C16 C21 1.383(8)
C16 C17 1.400(8)
C16 N8 1.453(7)
C17 C18 1.391(9)
C17 C22 1.485(9)
C18 C19 1.382(10)
C19 C20 1.359(10)
C19 C23 1.517(9)
C20 C21 1.420(9)
C21 C24 1.480(9)
C25 N3 1.324(9)
C25 C26 1.419(11)
C26 C27 1.331(13)
C27 C28 1.389(13)
C28 C29 1.416(8)
C28 C30 1.444(12)
C29 N3 1.361(8)
C29 C33 1.435(9)
C30 C31 1.312(12)
C31 C32 1.452(10)
C32 C34 1.374(10)
C32 C33 1.415(8)
C33 N4 1.366(7)
C34 C35 1.353(9)
C35 C36 1.414(8)
C36 N4 1.322(7)
C36 N5 1.428(7)
C37 N6 1.360(7)
C37 N5 1.365(7)
C38 C39 1.329(9)
C38 N5 1.393(8)
C39 N6 1.378(8)
C40 C45 1.363(9)
C40 C41 1.411(9)
C40 N6 1.446(7)
C41 C42 1.384(9)
C41 C46 1.514(10)
C42 C43 1.374(10)
C43 C44 1.381(10)
C43 C47 1.527(10)
C44 C45 1.408(9)
C45 C48 1.504(9)
C49 N9 1.141(12)
C49 C50 1.469(12)

loop_
_geom_torsion_atom_site_label_1
_geom_torsion_atom_site_label_2
_geom_torsion_atom_site_label_3
_geom_torsion_atom_site_label_4
_geom_torsion
C37 Cu1 Cu2 C13 80.6(2)
N1 Cu1 Cu2 C13 -108.8(3)
N2 Cu1 Cu2 C13 -35.1(2)
Cl1 Cu1 Cu2 C13 -136.15(17)
C37 Cu1 Cu2 N3 -102.6(3)
N1 Cu1 Cu2 N3 68.0(4)
N2 Cu1 Cu2 N3 141.7(3)
Cl1 Cu1 Cu2 N3 40.6(3)
C37 Cu1 Cu2 N4 -35.40(19)
N1 Cu1 Cu2 N4 135.2(2)
N2 Cu1 Cu2 N4 -151.08(15)
Cl1 Cu1 Cu2 N4 107.84(11)
C37 Cu1 Cu2 Cl1 -143.24(16)
N1 Cu1 Cu2 Cl1 27.4(2)
N2 Cu1 Cu2 Cl1 101.09(12)
N1 C1 C2 C3 -0.9(11)
C1 C2 C3 C4 0.1(12)
C2 C3 C4 C6 178.6(7)
C2 C3 C4 C5 0.0(11)
C3 C4 C5 N1 0.9(9)
C6 C4 C5 N1 -177.9(6)
C3 C4 C5 C9 -177.9(6)
C6 C4 C5 C9 3.4(9)
C3 C4 C6 C7 178.3(7)
C5 C4 C6 C7 -3.1(10)
C4 C6 C7 C8 0.3(11)
C6 C7 C8 C10 -177.1(7)
C6 C7 C8 C9 2.1(10)
C10 C8 C9 N2 -1.9(8)
C7 C8 C9 N2 178.8(5)
C10 C8 C9 C5 177.5(5)
C7 C8 C9 C5 -1.7(8)
N1 C5 C9 N2 -0.3(7)
C4 C5 C9 N2 178.5(5)
N1 C5 C9 C8 -179.8(5)
C4 C5 C9 C8 -1.0(8)
C9 C8 C10 C11 0.4(9)
C7 C8 C10 C11 179.7(6)
C8 C10 C11 C12 1.9(9)
C10 C11 C12 N2 -3.1(9)
C10 C11 C12 N7 176.6(5)
N3 Cu2 C13 N8 37.7(5)
N4 Cu2 C13 N8 -54.4(5)
Cl1 Cu2 C13 N8 166.5(3)
Cu1 Cu2 C13 N8 -144.5(4)
N3 Cu2 C13 N7 -147.3(5)
N4 Cu2 C13 N7 120.6(6)
Cl1 Cu2 C13 N7 -18.6(7)
Cu1 Cu2 C13 N7 30.5(6)
N7 C14 C15 N8 0.6(7)
C21 C16 C17 C18 -2.4(8)
N8 C16 C17 C18 179.6(5)
C21 C16 C17 C22 177.8(6)
N8 C16 C17 C22 -0.2(8)
C16 C17 C18 C19 0.4(9)
C22 C17 C18 C19 -179.8(6)
C17 C18 C19 C20 1.0(9)
C17 C18 C19 C23 -179.6(6)
C18 C19 C20 C21 -0.6(9)
C23 C19 C20 C21 -180.0(6)
C17 C16 C21 C20 2.8(8)
N8 C16 C21 C20 -179.2(5)
C17 C16 C21 C24 -176.2(6)
N8 C16 C21 C24 1.9(9)
C19 C20 C21 C16 -1.2(9)
C19 C20 C21 C24 177.8(6)
N3 C25 C26 C27 -1.5(12)
C25 C26 C27 C28 -0.4(13)
C26 C27 C28 C29 0.8(12)
C26 C27 C28 C30 -176.7(8)
C27 C28 C29 N3 0.6(9)
C30 C28 C29 N3 178.2(6)
C27 C28 C29 C33 -177.7(6)
C30 C28 C29 C33 -0.1(8)
C27 C28 C30 C31 174.9(8)
C29 C28 C30 C31 -2.5(11)
C28 C30 C31 C32 2.5(11)
C30 C31 C32 C34 -178.8(7)
C30 C31 C32 C33 0.1(10)
C34 C32 C33 N4 -2.5(8)
C31 C32 C33 N4 178.4(5)
C34 C32 C33 C29 176.4(5)
C31 C32 C33 C29 -2.7(8)
N3 C29 C33 N4 3.2(7)
C28 C29 C33 N4 -178.4(5)
N3 C29 C33 C32 -175.8(5)
C28 C29 C33 C32 2.6(8)
C33 C32 C34 C35 1.7(8)
C31 C32 C34 C35 -179.3(6)
C32 C34 C35 C36 1.4(9)
C34 C35 C36 N4 -4.2(8)
C34 C35 C36 N5 173.2(5)
N1 Cu1 C37 N6 45.5(5)
N2 Cu1 C37 N6 -48.7(5)
Cl1 Cu1 C37 N6 175.4(3)
Cu2 Cu1 C37 N6 -141.2(4)
N1 Cu1 C37 N5 -138.9(5)
N2 Cu1 C37 N5 126.9(5)
Cl1 Cu1 C37 N5 -9.0(7)
Cu2 Cu1 C37 N5 34.4(6)
N5 C38 C39 N6 0.1(8)
C45 C40 C41 C42 -4.3(9)
N6 C40 C41 C42 178.2(5)
C45 C40 C41 C46 176.2(6)
N6 C40 C41 C46 -1.3(9)
C40 C41 C42 C43 1.6(10)
C46 C41 C42 C43 -178.8(7)
C41 C42 C43 C44 1.0(10)
C41 C42 C43 C47 179.7(7)
C42 C43 C44 C45 -1.2(10)
C47 C43 C44 C45 -179.9(6)
C41 C40 C45 C44 4.2(9)
N6 C40 C45 C44 -178.4(5)
C41 C40 C45 C48 -174.0(6)
N6 C40 C45 C48 3.5(8)
C43 C44 C45 C40 -1.3(9)
C43 C44 C45 C48 176.9(6)
C13 Cu2 Cl1 Cu1 62.9(2)
N3 Cu2 Cl1 Cu1 -158.10(16)
N4 Cu2 Cl1 Cu1 -79.73(12)
C37 Cu1 Cl1 Cu2 56.0(2)
N1 Cu1 Cl1 Cu2 -164.00(14)
N2 Cu1 Cl1 Cu2 -84.50(12)
C2 C1 N1 C5 1.7(10)
C2 C1 N1 Cu1 -177.6(5)
C4 C5 N1 C1 -1.7(8)
C9 C5 N1 C1 177.1(5)
C4 C5 N1 Cu1 177.7(4)
C9 C5 N1 Cu1 -3.5(6)
C37 Cu1 N1 C1 69.6(6)
N2 Cu1 N1 C1 -176.6(5)
Cl1 Cu1 N1 C1 -76.8(5)
Cu2 Cu1 N1 C1 -99.2(5)
C37 Cu1 N1 C5 -109.7(4)
N2 Cu1 N1 C5 4.1(4)
Cl1 Cu1 N1 C5 103.9(4)
Cu2 Cu1 N1 C5 81.5(4)
C11 C12 N2 C9 1.7(8)
N7 C12 N2 C9 -178.0(4)
C11 C12 N2 Cu1 178.7(4)
N7 C12 N2 Cu1 -0.9(7)
C8 C9 N2 C12 0.9(7)
C5 C9 N2 C12 -178.6(5)
C8 C9 N2 Cu1 -176.8(4)
C5 C9 N2 Cu1 3.7(6)
C37 Cu1 N2 C12 -59.5(5)
N1 Cu1 N2 C12 178.6(5)
Cl1 Cu1 N2 C12 89.9(5)
Cu2 Cu1 N2 C12 34.4(5)
C37 Cu1 N2 C9 117.8(4)
N1 Cu1 N2 C9 -4.2(3)
Cl1 Cu1 N2 C9 -92.8(3)
Cu2 Cu1 N2 C9 -148.4(3)
C26 C25 N3 C29 2.8(10)
C26 C25 N3 Cu2 -175.1(6)
C28 C29 N3 C25 -2.4(8)
C33 C29 N3 C25 176.0(5)
C28 C29 N3 Cu2 175.8(4)
C33 C29 N3 Cu2 -5.9(6)
C13 Cu2 N3 C25 69.4(6)
N4 Cu2 N3 C25 -177.3(6)
Cl1 Cu2 N3 C25 -73.1(5)
Cu1 Cu2 N3 C25 -106.7(5)
C13 Cu2 N3 C29 -108.6(4)
N4 Cu2 N3 C29 4.7(4)
Cl1 Cu2 N3 C29 108.9(4)
Cu1 Cu2 N3 C29 75.3(5)
C35 C36 N4 C33 3.4(7)
N5 C36 N4 C33 -174.0(4)
C35 C36 N4 Cu2 -176.3(4)
N5 C36 N4 Cu2 6.3(7)
C32 C33 N4 C36 0.0(7)
C29 C33 N4 C36 -178.9(4)
C32 C33 N4 Cu2 179.8(4)
C29 C33 N4 Cu2 0.9(5)
C13 Cu2 N4 C36 -62.3(5)
N3 Cu2 N4 C36 176.8(5)
Cl1 Cu2 N4 C36 86.0(4)
Cu1 Cu2 N4 C36 29.4(4)
C13 Cu2 N4 C33 118.1(3)
N3 Cu2 N4 C33 -2.9(3)
Cl1 Cu2 N4 C33 -93.7(3)
Cu1 Cu2 N4 C33 -150.3(3)
N6 C37 N5 C38 0.6(6)
Cu1 C37 N5 C38 -175.6(5)
N6 C37 N5 C36 -177.9(5)
Cu1 C37 N5 C36 5.9(9)
C39 C38 N5 C37 -0.4(7)
C39 C38 N5 C36 178.2(5)
N4 C36 N5 C37 -35.7(8)
C35 C36 N5 C37 146.7(5)
N4 C36 N5 C38 146.0(5)
C35 C36 N5 C38 -31.6(7)
N5 C37 N6 C39 -0.6(7)
Cu1 C37 N6 C39 176.3(4)
N5 C37 N6 C40 -179.7(5)
Cu1 C37 N6 C40 -2.8(8)
C38 C39 N6 C37 0.3(8)
C38 C39 N6 C40 179.5(6)
C45 C40 N6 C37 97.0(7)
C41 C40 N6 C37 -85.4(7)
C45 C40 N6 C39 -82.0(8)
C41 C40 N6 C39 95.5(7)
N8 C13 N7 C14 1.2(6)
Cu2 C13 N7 C14 -174.3(5)
N8 C13 N7 C12 -176.6(5)
Cu2 C13 N7 C12 7.9(9)
C15 C14 N7 C13 -1.2(7)
C15 C14 N7 C12 176.7(5)
N2 C12 N7 C13 -31.8(8)
C11 C12 N7 C13 148.6(5)
N2 C12 N7 C14 150.7(5)
C11 C12 N7 C14 -29.0(7)
N7 C13 N8 C15 -0.8(6)
Cu2 C13 N8 C15 175.7(4)
N7 C13 N8 C16 172.9(5)
Cu2 C13 N8 C16 -10.6(7)
C14 C15 N8 C13 0.1(7)
C14 C15 N8 C16 -173.5(5)
C21 C16 N8 C13 99.5(6)
C17 C16 N8 C13 -82.3(6)
C21 C16 N8 C15 -87.5(7)
C17 C16 N8 C15 90.6(7)

loop_
_platon_squeeze_void_nr
_platon_squeeze_void_average_x
_platon_squeeze_void_average_y
_platon_squeeze_void_average_z
_platon_squeeze_void_volume
_platon_squeeze_void_count_electrons
_platon_squeeze_void_content
1 0.500 0.125 0.750 121 23 ' '
2 0.500 0.190 0.250 7 1 ' '
3 0.000 0.375 0.250 121 23 ' '
4 0.000 0.309 0.750 7 1 ' '
5 0.000 0.625 0.750 121 23 ' '
6 0.000 0.690 0.250 7 1 ' '
7 0.500 0.875 0.250 121 23 ' '
8 0.500 0.809 0.750 7 1 ' '
